data_4327669
loop_
_publ_author_name
'Jussi Viljanen'
'Karel D. Klika'
'Reijo Sillanp\"a\"a'
'Jorma Arpalahti'

_publ_section_title
;
 Intramolecular Migration of Coordinated Platinum(II) from the N7 Site to
 the Exocyclic Amino Group in 9-Methyladenine
;
_journal_name_full 'Inorganic Chemistry'
_journal_page_first 4924
_journal_page_last 4925
_journal_paper_doi 10.1021/ic990498+
_journal_volume 38
_journal_year 1999
_chemical_formula_sum 'C12 H24 N14 O8 Pt'
_chemical_formula_weight 687.54
_chemical_name_systematic
; 
 ? 
;
_space_group_IT_number 2
_symmetry_cell_setting triclinic
_symmetry_space_group_name_Hall '-P 1'
_symmetry_space_group_name_H-M 'P -1'
_atom_sites_solution_hydrogens geom
_atom_sites_solution_primary direct
_atom_sites_solution_secondary difmap
_audit_creation_method SHELXL-97
_cell_angle_alpha 90.09(4)
_cell_angle_beta 96.93(3)
_cell_angle_gamma 110.60(3)
_cell_formula_units_Z 2
_cell_length_a 12.113(5)
_cell_length_b 12.579(6)
_cell_length_c 8.238(3)
_cell_measurement_reflns_used 20
_cell_measurement_temperature 294(2)
_cell_measurement_theta_max 9.4
_cell_measurement_theta_min 5.4
_cell_volume 1165.1(9)
_computing_cell_refinement
;
MSC/AFC5S Control Program (Molecular Structure Corporation, 1995)
;
_computing_data_collection
; 
MSC/AFC5S Control Program (Molecular Structure Corporation, 1995)
;
_computing_data_reduction
;
TEXSAN for WINDOWS (Molecular Structure Corporation, 1997)
;
_computing_molecular_graphics 'ORTEP-3 for WINDOWS (Farrugia, 1997)'
_computing_publication_material 'SHELXL-97 (Sheldrick, 1997)'
_computing_structure_refinement 'SHELXL-97 (Sheldrick, 1997)'
_computing_structure_solution 'SHELXS-97 (Sheldrick, 1990)'
_diffrn_ambient_temperature 294(2)
_diffrn_measured_fraction_theta_full 1.000
_diffrn_measured_fraction_theta_max 1.000
_diffrn_measurement_device_type 'Rigaku AFC5S'
_diffrn_measurement_method \w--2\q
_diffrn_radiation_monochromator graphite
_diffrn_radiation_source 'fine-focus sealed tube'
_diffrn_radiation_type MoK\a
_diffrn_radiation_wavelength 0.71069
_diffrn_reflns_av_R_equivalents 0.0328
_diffrn_reflns_av_sigmaI/netI 0.0854
_diffrn_reflns_limit_h_max 14
_diffrn_reflns_limit_h_min 0
_diffrn_reflns_limit_k_max 13
_diffrn_reflns_limit_k_min -14
_diffrn_reflns_limit_l_max 9
_diffrn_reflns_limit_l_min -9
_diffrn_reflns_number 4320
_diffrn_reflns_theta_full 25.00
_diffrn_reflns_theta_max 25.00
_diffrn_reflns_theta_min 1.73
_diffrn_standards_decay_% -4.1
_diffrn_standards_interval_count 150
_diffrn_standards_number 3
_exptl_absorpt_coefficient_mu 6.091
_exptl_absorpt_correction_T_max 0.5285
_exptl_absorpt_correction_T_min 0.4424
_exptl_absorpt_correction_type
;
empirical via \y scans (North, Phillips & Mathews, 1968)
;
_exptl_crystal_colour plate
_exptl_crystal_density_diffrn 1.960
_exptl_crystal_description colourless
_exptl_crystal_F_000 672
_exptl_crystal_size_max 0.16
_exptl_crystal_size_mid 0.12
_exptl_crystal_size_min 0.12
_refine_diff_density_max 0.885
_refine_diff_density_min -1.075
_refine_diff_density_rms 0.152
_refine_ls_extinction_method none
_refine_ls_goodness_of_fit_ref 1.029
_refine_ls_hydrogen_treatment mixed
_refine_ls_matrix_type full
_refine_ls_number_parameters 334
_refine_ls_number_reflns 4108
_refine_ls_number_restraints 6
_refine_ls_restrained_S_all 1.028
_refine_ls_R_factor_all 0.0817
_refine_ls_R_factor_gt 0.0388
_refine_ls_shift/su_max 0.002
_refine_ls_shift/su_mean 0.000
_refine_ls_structure_factor_coef Fsqd
_refine_ls_weighting_details 'w=1/[\s^2^(Fo^2^)+(0.0244P)^2^+0.3680P] where P=(Fo^2^+2Fc^2^)/3'
_refine_ls_weighting_scheme calc
_refine_ls_wR_factor_gt 0.0715
_refine_ls_wR_factor_ref 0.0812
_reflns_number_gt 3033
_reflns_number_total 4108
_reflns_threshold_expression >2sigma(I)
_cod_data_source_file ic9904982B.cif
_cod_data_source_block trans-[Pt(NH3)2)(9-made-N6)(9-made-N7)](NO3)2*2H2O
_cod_depositor_comments
;
The following automatic conversions were performed:

'_refine_ls_weighting_scheme' value 'calc
w=1/[\s^2^(Fo^2^)+(0.0244P)^2^+0.3680P] where P=(Fo^2^+2Fc^2^)/3' was
changed to 'calc'. New tag '_refine_ls_weighting_details' was
created. The value of the new tag was set to
'w=1/[\s^2^(Fo^2^)+(0.0244P)^2^+0.3680P] where P=(Fo^2^+2Fc^2^)/3'.

Automatic conversion script
Id: cif_fix_values 3143 2015-03-26 13:38:13Z robertas 
;
_cod_original_cell_volume 1165.2(9)
_cod_database_code 4327669

loop_
_symmetry_equiv_pos_as_xyz
'x, y, z'
'-x, -y, -z'

loop_
_atom_site_label
_atom_site_type_symbol
_atom_site_fract_x
_atom_site_fract_y
_atom_site_fract_z
_atom_site_U_iso_or_equiv
_atom_site_adp_type
_atom_site_occupancy
_atom_site_calc_flag
_atom_site_refinement_flags
Pt Pt 0.65018(3) 0.36320(3) 0.34310(4) 0.03886(11) Uani 1 d .
O1 O 0.6006(6) 0.3597(7) 0.8491(8) 0.077(2) Uani 1 d .
O2 O 0.4682(8) 0.4165(9) 0.7283(10) 0.117(3) Uani 1 d .
O3 O 0.4346(7) 0.3151(8) 0.9384(10) 0.109(3) Uani 1 d .
O4 O 0.0918(8) 0.2183(8) 0.5601(12) 0.122(4) Uani 1 d .
O5 O 0.2571(9) 0.2518(8) 0.4666(13) 0.121(3) Uani 1 d .
O6 O 0.2046(8) 0.1275(8) 0.6383(14) 0.130(4) Uani 1 d .
O7 O 0.8147(6) 0.1705(7) 0.0747(11) 0.082(2) Uani 1 d D
H71 H 0.859(8) 0.143(9) 0.123(14) 0.123 Uiso 1 d D
H72 H 0.856(8) 0.230(6) 0.040(14) 0.123 Uiso 1 d D
O8 O 0.9618(12) 0.0621(14) 0.2493(18) 0.179(5) Uani 1 d D
H81 H 0.927(17) 0.000(9) 0.28(2) 0.268 Uiso 1 d D
H82 H 1.017(14) 0.093(16) 0.320(19) 0.268 Uiso 1 d D
N1A N 0.4379(7) 0.1200(6) 0.6457(9) 0.048(2) Uani 1 d .
H1A H 0.375(8) 0.137(8) 0.643(11) 0.072 Uiso 1 d .
N1B N 1.0886(6) 0.4933(6) 0.2805(8) 0.0492(19) Uani 1 d .
N3A N 0.5277(7) 0.0041(6) 0.7916(9) 0.053(2) Uani 1 d .
N3B N 1.0575(6) 0.6407(6) 0.1145(9) 0.0519(19) Uani 1 d .
N6A N 0.5228(6) 0.2551(6) 0.4583(9) 0.0452(19) Uani 1 d .
H6A H 0.451(8) 0.261(7) 0.431(10) 0.068 Uiso 1 d .
N6B N 0.9421(6) 0.3566(6) 0.3933(8) 0.0480(18) Uani 1 d .
H6B1 H 0.9949 0.3293 0.4333 0.058 Uiso 1 calc R
H6B2 H 0.8695 0.3248 0.4112 0.058 Uiso 1 calc R
N7A N 0.7387(6) 0.1717(6) 0.5344(9) 0.0512(19) Uani 1 d .
N7B N 0.7743(6) 0.4781(6) 0.2271(8) 0.0408(17) Uani 1 d .
N9B N 0.8498(6) 0.6261(6) 0.0784(9) 0.0475(19) Uani 1 d .
N9A N 0.7229(7) 0.0337(6) 0.7162(9) 0.0505(19) Uani 1 d .
N10 N 0.6228(6) 0.2438(6) 0.1608(8) 0.054(2) Uani 1 d .
H10A H 0.5615 0.1820 0.1767 0.081 Uiso 1 calc R
H10B H 0.6877 0.2259 0.1612 0.081 Uiso 1 calc R
H10C H 0.6074 0.2714 0.0648 0.081 Uiso 1 calc R
N11 N 0.6762(6) 0.4871(6) 0.5217(8) 0.0509(19) Uani 1 d .
H11A H 0.6139 0.4676 0.5773 0.076 Uiso 1 calc R
H11B H 0.6841 0.5529 0.4754 0.076 Uiso 1 calc R
H11C H 0.7417 0.4946 0.5897 0.076 Uiso 1 calc R
N12 N 0.5020(8) 0.3660(8) 0.8426(10) 0.069(2) Uani 1 d .
N13 N 0.1802(9) 0.1982(8) 0.5543(13) 0.076(3) Uani 1 d .
C2A C 0.4414(8) 0.0405(7) 0.7542(11) 0.053(2) Uani 1 d .
H2A H 0.3746 0.0088 0.8074 0.064 Uiso 1 calc R
C2B C 1.1217(8) 0.5845(8) 0.1903(11) 0.052(2) Uani 1 d .
H2B H 1.2022 0.6132 0.1787 0.062 Uiso 1 calc R
C4B C 0.9423(7) 0.5933(7) 0.1377(10) 0.0387(19) Uani 1 d .
C4A C 0.6195(8) 0.0554(7) 0.7078(10) 0.044(2) Uani 1 d .
C5A C 0.6281(7) 0.1392(6) 0.5932(9) 0.0389(19) Uani 1 d .
C5B C 0.8952(7) 0.4991(7) 0.2310(9) 0.0380(19) Uani 1 d .
C6A C 0.5316(7) 0.1781(7) 0.5594(10) 0.041(2) Uani 1 d .
C6B C 0.9724(7) 0.4466(7) 0.3049(9) 0.0390(19) Uani 1 d .
C8B C 0.7514(8) 0.5547(8) 0.1337(10) 0.053(2) Uani 1 d .
H8B H 0.6761 0.5590 0.1089 0.064 Uiso 1 calc R
C8A C 0.7895(8) 0.1068(7) 0.6110(11) 0.054(2) Uani 1 d .
H8A H 0.8653 0.1097 0.5956 0.065 Uiso 1 calc R
C9A C 0.7557(9) -0.0478(8) 0.8176(11) 0.067(3) Uani 1 d .
H9A1 H 0.7399 -0.0394 0.9274 0.100 Uiso 1 calc R
H9A2 H 0.8389 -0.0342 0.8181 0.100 Uiso 1 calc R
H9A3 H 0.7100 -0.1235 0.7743 0.100 Uiso 1 calc R
C9B C 0.8545(9) 0.7206(8) -0.0292(13) 0.076(3) Uani 1 d .
H9B1 H 0.7756 0.7212 -0.0591 0.113 Uiso 1 calc R
H9B2 H 0.8874 0.7110 -0.1260 0.113 Uiso 1 calc R
H9B3 H 0.9036 0.7913 0.0275 0.113 Uiso 1 calc R

loop_
_atom_site_aniso_label
_atom_site_aniso_U_11
_atom_site_aniso_U_22
_atom_site_aniso_U_33
_atom_site_aniso_U_23
_atom_site_aniso_U_13
_atom_site_aniso_U_12
Pt 0.03348(17) 0.04331(19) 0.04410(19) 0.01548(13) 0.00771(13) 0.01800(14)
O1 0.052(4) 0.128(7) 0.067(5) 0.025(4) 0.017(4) 0.047(5)
O2 0.131(8) 0.193(10) 0.097(6) 0.072(6) 0.057(6) 0.128(8)
O3 0.082(6) 0.172(9) 0.113(7) 0.074(7) 0.052(5) 0.081(6)
O4 0.093(7) 0.154(9) 0.158(9) 0.032(7) 0.022(6) 0.089(7)
O5 0.100(7) 0.107(8) 0.168(10) 0.023(7) 0.043(7) 0.044(6)
O6 0.085(7) 0.099(7) 0.226(12) 0.055(8) 0.035(7) 0.053(6)
O7 0.069(5) 0.079(6) 0.097(6) 0.013(5) 0.030(5) 0.019(4)
O8 0.110(10) 0.190(13) 0.218(13) 0.106(11) 0.016(9) 0.032(8)
N1A 0.048(5) 0.048(5) 0.058(5) 0.018(4) 0.026(4) 0.022(4)
N1B 0.032(4) 0.065(5) 0.051(5) 0.014(4) 0.008(3) 0.016(4)
N3A 0.062(5) 0.047(5) 0.057(5) 0.015(4) 0.022(4) 0.022(4)
N3B 0.039(4) 0.052(5) 0.061(5) 0.005(4) 0.012(4) 0.010(4)
N6A 0.036(4) 0.052(5) 0.052(5) 0.023(4) 0.006(4) 0.021(4)
N6B 0.043(4) 0.049(5) 0.059(5) 0.013(4) 0.006(4) 0.026(4)
N7A 0.045(5) 0.054(5) 0.059(5) 0.013(4) 0.014(4) 0.020(4)
N7B 0.039(4) 0.048(4) 0.040(4) 0.006(3) 0.004(3) 0.021(4)
N9B 0.045(4) 0.051(5) 0.060(5) 0.023(4) 0.021(4) 0.030(4)
N9A 0.054(5) 0.047(5) 0.057(5) 0.013(4) 0.012(4) 0.025(4)
N10 0.065(5) 0.053(5) 0.054(5) 0.017(4) 0.014(4) 0.030(4)
N11 0.053(5) 0.058(5) 0.045(4) 0.006(4) 0.006(4) 0.025(4)
N12 0.064(6) 0.105(8) 0.057(6) 0.007(5) 0.011(5) 0.051(6)
N13 0.071(7) 0.057(6) 0.110(8) 0.002(6) 0.019(6) 0.031(6)
C2A 0.048(6) 0.043(6) 0.064(6) 0.009(5) 0.019(5) 0.009(5)
C2B 0.029(5) 0.057(6) 0.068(6) -0.001(5) 0.007(5) 0.013(5)
C4B 0.034(5) 0.037(5) 0.044(5) -0.003(4) 0.003(4) 0.011(4)
C4A 0.046(5) 0.047(5) 0.041(5) 0.002(4) 0.007(4) 0.017(5)
C5A 0.043(5) 0.033(5) 0.042(5) 0.004(4) 0.005(4) 0.015(4)
C5B 0.037(5) 0.037(5) 0.041(5) 0.003(4) 0.006(4) 0.012(4)
C6A 0.042(5) 0.036(5) 0.046(5) 0.005(4) 0.013(4) 0.014(4)
C6B 0.041(5) 0.037(5) 0.038(5) 0.002(4) 0.001(4) 0.014(4)
C8B 0.046(6) 0.071(7) 0.050(6) 0.018(5) 0.010(5) 0.027(5)
C8A 0.044(6) 0.054(6) 0.071(7) 0.010(5) 0.009(5) 0.024(5)
C9A 0.083(8) 0.058(6) 0.071(7) 0.017(5) -0.001(6) 0.043(6)
C9B 0.075(8) 0.068(7) 0.107(9) 0.057(6) 0.040(7) 0.044(6)

loop_
_atom_type_symbol
_atom_type_description
_atom_type_scat_dispersion_real
_atom_type_scat_dispersion_imag
_atom_type_scat_source
C C 0.0033 0.0016 'International Tables Vol C Tables 4.2.6.8 and 6.1.1.4'
H H 0.0000 0.0000 'International Tables Vol C Tables 4.2.6.8 and 6.1.1.4'
O O 0.0106 0.0060 'International Tables Vol C Tables 4.2.6.8 and 6.1.1.4'
N N 0.0061 0.0033 'International Tables Vol C Tables 4.2.6.8 and 6.1.1.4'
Pt Pt -1.7033 8.3905 'International Tables Vol C Tables 4.2.6.8 and 6.1.1.4'

loop_
_geom_angle_atom_site_label_1
_geom_angle_atom_site_label_2
_geom_angle_atom_site_label_3
_geom_angle
N6A Pt N7B 177.0(3)
N6A Pt N10 91.3(3)
N7B Pt N10 90.5(3)
N6A Pt N11 89.6(3)
N7B Pt N11 88.6(3)
N10 Pt N11 178.1(3)
H71 O7 H72 107(4)
H81 O8 H82 105(4)
C2A N1A C6A 124.0(8)
C2A N1A H1A 113(6)
C6A N1A H1A 122(6)
C2B N1B C6B 118.8(7)
C2A N3A C4A 111.7(7)
C2B N3B C4B 110.9(7)
C6A N6A Pt 128.2(6)
C6A N6A H6A 119(6)
Pt N6A H6A 113(6)
C6B N6B H6B1 120.0
C6B N6B H6B2 120.0
H6B1 N6B H6B2 120.0
C8A N7A C5A 103.1(7)
C8B N7B C5B 106.2(7)
C8B N7B Pt 123.1(6)
C5B N7B Pt 130.7(5)
C8B N9B C4B 107.5(7)
C8B N9B C9B 125.7(7)
C4B N9B C9B 126.8(7)
C4A N9A C8A 105.3(7)
C4A N9A C9A 127.0(8)
C8A N9A C9A 127.7(8)
Pt N10 H10A 109.5
Pt N10 H10B 109.5
H10A N10 H10B 109.5
Pt N10 H10C 109.5
H10A N10 H10C 109.5
H10B N10 H10C 109.5
Pt N11 H11A 109.5
Pt N11 H11B 109.5
H11A N11 H11B 109.5
Pt N11 H11C 109.5
H11A N11 H11C 109.5
H11B N11 H11C 109.5
O3 N12 O1 120.0(9)
O3 N12 O2 120.9(9)
O1 N12 O2 118.7(9)
O4 N13 O6 122.5(11)
O4 N13 O5 122.0(11)
O6 N13 O5 115.4(10)
N3A C2A N1A 126.7(8)
N3A C2A H2A 116.7
N1A C2A H2A 116.7
N3B C2B N1B 130.0(8)
N3B C2B H2B 115.0
N1B C2B H2B 115.0
N3B C4B N9B 128.2(8)
N3B C4B C5B 125.4(8)
N9B C4B C5B 106.5(7)
N3A C4A N9A 126.2(8)
N3A C4A C5A 127.6(8)
N9A C4A C5A 106.2(7)
C4A C5A N7A 110.1(7)
C4A C5A C6A 118.4(7)
N7A C5A C6A 131.5(7)
N7B C5B C4B 107.8(7)
N7B C5B C6B 133.9(7)
C4B C5B C6B 118.3(7)
N6A C6A N1A 120.7(7)
N6A C6A C5A 127.6(8)
N1A C6A C5A 111.6(7)
N6B C6B N1B 117.5(7)
N6B C6B C5B 125.9(8)
N1B C6B C5B 116.6(7)
N7B C8B N9B 112.0(8)
N7B C8B H8B 124.0
N9B C8B H8B 124.0
N7A C8A N9A 115.3(8)
N7A C8A H8A 122.4
N9A C8A H8A 122.4
N9A C9A H9A1 109.5
N9A C9A H9A2 109.5
H9A1 C9A H9A2 109.5
N9A C9A H9A3 109.5
H9A1 C9A H9A3 109.5
H9A2 C9A H9A3 109.5
N9B C9B H9B1 109.5
N9B C9B H9B2 109.5
H9B1 C9B H9B2 109.5
N9B C9B H9B3 109.5
H9B1 C9B H9B3 109.5
H9B2 C9B H9B3 109.5

loop_
_geom_bond_atom_site_label_1
_geom_bond_atom_site_label_2
_geom_bond_distance
Pt N6A 2.003(7)
Pt N7B 2.021(7)
Pt N10 2.035(7)
Pt N11 2.057(7)
O1 N12 1.219(9)
O2 N12 1.246(9)
O3 N12 1.219(10)
O4 N13 1.190(10)
O5 N13 1.252(11)
O6 N13 1.223(11)
O7 H71 0.80(2)
O7 H72 0.81(2)
O8 H81 0.82(2)
O8 H82 0.81(2)
N1A C2A 1.351(10)
N1A C6A 1.393(10)
N1A H1A 0.86(9)
N1B C2B 1.334(10)
N1B C6B 1.361(10)
N3A C2A 1.288(10)
N3A C4A 1.345(10)
N3B C2B 1.328(10)
N3B C4B 1.349(10)
N6A C6A 1.303(9)
N6A H6A 0.90(8)
N6B C6B 1.312(9)
N6B H6B1 0.8600
N6B H6B2 0.8600
N7A C8A 1.305(10)
N7A C5A 1.403(10)
N7B C8B 1.318(10)
N7B C5B 1.391(9)
N9B C8B 1.347(10)
N9B C4B 1.364(9)
N9B C9B 1.473(9)
N9A C4A 1.366(10)
N9A C8A 1.377(10)
N9A C9A 1.456(10)
N10 H10A 0.8900
N10 H10B 0.8900
N10 H10C 0.8900
N11 H11A 0.8900
N11 H11B 0.8900
N11 H11C 0.8900
C2A H2A 0.9300
C2B H2B 0.9300
C4B C5B 1.398(10)
C4A C5A 1.401(10)
C5A C6A 1.417(11)
C5B C6B 1.407(10)
C8B H8B 0.9300
C8A H8A 0.9300
C9A H9A1 0.9600
C9A H9A2 0.9600
C9A H9A3 0.9600
C9B H9B1 0.9600
C9B H9B2 0.9600
C9B H9B3 0.9600

loop_
_geom_hbond_atom_site_label_D
_geom_hbond_atom_site_label_H
_geom_hbond_atom_site_label_A
_geom_hbond_distance_DH
_geom_hbond_distance_HA
_geom_hbond_distance_DA
_geom_hbond_angle_DHA
_geom_hbond_site_symmetry_A
O7 H71 O8 0.80(2) 2.06(2) 2.864(14) 176(11) .
O7 H72 N3B 0.81(2) 2.12(4) 2.911(10) 164(12) 2_765
O8 H81 O6 0.82(2) 1.99(8) 2.772(16) 159(23) 2_656
O8 H82 O4 0.81(2) 2.40(14) 3.12(2) 148(24) 1_655
N1A H1A O6 0.86(9) 2.02(9) 2.855(11) 163(9) .
N6A H6A O5 0.90(8) 2.36(9) 3.213(11) 157(7) .
N6B H6B2 N7A 0.86 2.34 3.082(10) 144.0 .
N6B H6B1 O4 0.86 2.30 3.134(10) 164.5 1_655
N10 H10A N3A 0.89 2.24 3.063(10) 154.2 2_656
N10 H10B O7 0.89 2.09 2.942(10) 159.5 .
N10 H10C O1 0.89 2.10 2.985(9) 169.8 1_554
N11 H11A O2 0.89 2.19 3.082(10) 176.1 .
N11 H11B O5 0.89 2.34 3.091(12) 142.8 2_666
N11 H11C N1B 0.89 2.15 3.037(9) 170.7 2_766

loop_
_geom_torsion_atom_site_label_1
_geom_torsion_atom_site_label_2
_geom_torsion_atom_site_label_3
_geom_torsion_atom_site_label_4
_geom_torsion
N7B Pt N6A C6A -150(5)
N10 Pt N6A C6A 84.5(8)
N11 Pt N6A C6A -97.2(8)
N6A Pt N7B C8B -28(6)
N10 Pt N7B C8B 97.7(7)
N11 Pt N7B C8B -80.6(7)
N6A Pt N7B C5B 149(5)
N10 Pt N7B C5B -85.7(7)
N11 Pt N7B C5B 95.9(7)
C4A N3A C2A N1A 0.0(14)
C6A N1A C2A N3A -1.9(15)
C4B N3B C2B N1B -0.1(14)
C6B N1B C2B N3B -0.6(15)
C2B N3B C4B N9B -179.4(8)
C2B N3B C4B C5B 1.1(12)
C8B N9B C4B N3B -179.6(8)
C9B N9B C4B N3B 1.6(15)
C8B N9B C4B C5B 0.0(9)
C9B N9B C4B C5B -178.8(8)
C2A N3A C4A N9A -178.2(8)
C2A N3A C4A C5A 0.5(13)
C8A N9A C4A N3A -179.5(8)
C9A N9A C4A N3A -0.7(15)
C8A N9A C4A C5A 1.6(9)
C9A N9A C4A C5A -179.5(8)
N3A C4A C5A N7A 179.4(8)
N9A C4A C5A N7A -1.7(10)
N3A C4A C5A C6A 0.9(13)
N9A C4A C5A C6A 179.8(7)
C8A N7A C5A C4A 1.1(9)
C8A N7A C5A C6A 179.3(9)
C8B N7B C5B C4B 1.2(9)
Pt N7B C5B C4B -175.8(5)
C8B N7B C5B C6B -178.4(9)
Pt N7B C5B C6B 4.6(14)
N3B C4B C5B N7B 178.9(8)
N9B C4B C5B N7B -0.7(9)
N3B C4B C5B C6B -1.4(12)
N9B C4B C5B C6B 179.0(7)
Pt N6A C6A N1A 171.4(6)
Pt N6A C6A C5A -10.9(14)
C2A N1A C6A N6A -179.0(9)
C2A N1A C6A C5A 3.0(12)
C4A C5A C6A N6A 179.7(8)
N7A C5A C6A N6A 1.6(15)
C4A C5A C6A N1A -2.5(11)
N7A C5A C6A N1A 179.4(8)
C2B N1B C6B N6B 179.6(8)
C2B N1B C6B C5B 0.3(12)
N7B C5B C6B N6B 1.0(15)
C4B C5B C6B N6B -178.6(8)
N7B C5B C6B N1B -179.8(8)
C4B C5B C6B N1B 0.6(11)
C5B N7B C8B N9B -1.2(10)
Pt N7B C8B N9B 176.1(5)
C4B N9B C8B N7B 0.8(10)
C9B N9B C8B N7B 179.6(8)
C5A N7A C8A N9A 0.0(10)
C4A N9A C8A N7A -1.0(11)
C9A N9A C8A N7A -179.9(8)
